data_4028479
loop_
_publ_author_name
'Victor Mamane'
'Emmanuel Aubert'
'Paola Peluso'
'Sergio Cossu'

_publ_section_title
;
 Lithiation of Prochiral 2,2'-Dichloro-5,5'-dibromo-4,4'-bipyridine as a
 Tool for the Synthesis of Chiral Polyhalogenated 4,4'-Bipyridines
;
_journal_name_full 'Journal of Organic Chemistry'
_journal_page_first 7683
_journal_page_last 7689
_journal_paper_doi 10.1021/jo401255q
_journal_volume 78
_journal_year 2013
_chemical_formula_moiety 'C15 H7 Br2 Cl2 N3'
_chemical_formula_sum 'C15 H7 Br2 Cl2 N3'
_chemical_formula_weight 459.96
_chemical_name_systematic
;
 ?
;
_space_group_IT_number 19
_symmetry_cell_setting orthorhombic
_symmetry_space_group_name_Hall 'P 2ac 2ab'
_symmetry_space_group_name_H-M 'P 21 21 21'
_atom_sites_solution_hydrogens geom
_atom_sites_solution_primary direct
_atom_sites_solution_secondary difmap
_audit_creation_method SHELXL-97
_cell_angle_alpha 90.00
_cell_angle_beta 90.00
_cell_angle_gamma 90.00
_cell_formula_units_Z 4
_cell_length_a 8.4324(1)
_cell_length_b 10.3748(1)
_cell_length_c 17.2945(2)
_cell_measurement_reflns_used 13231
_cell_measurement_temperature 110(2)
_cell_measurement_theta_max 76.2382
_cell_measurement_theta_min 4.2579
_cell_volume 1513.00(3)
_computing_cell_refinement
;
CrysAlisPro, Agilent Technologies,
Version 1.171.35.21 (release 20-01-2012 CrysAlis171 .NET)
(compiled Jan 23 2012,18:06:46)
;
_computing_data_collection
;
CrysAlisPro, Agilent Technologies,
Version 1.171.35.21 (release 20-01-2012 CrysAlis171 .NET)
(compiled Jan 23 2012,18:06:46)
;
_computing_data_reduction
;
CrysAlisPro, Agilent Technologies,
Version 1.171.35.21 (release 20-01-2012 CrysAlis171 .NET)
(compiled Jan 23 2012,18:06:46)
;
_computing_structure_refinement 'SHELXL-97 (Sheldrick, 1997)'
_computing_structure_solution 'SIR_92 (Altomare et al., 1994)'
_diffrn_ambient_temperature 110(2)
_diffrn_detector_area_resol_mean 10.4508
_diffrn_measured_fraction_theta_full 0.999
_diffrn_measured_fraction_theta_max 0.999
_diffrn_measurement_device_type 'SuperNova, Dual, Cu at zero, Atlas'
_diffrn_measurement_method 'omega scans'
_diffrn_radiation_monochromator mirror
_diffrn_radiation_source 'SuperNova (Cu) x-ray Source'
_diffrn_radiation_type 'Cu K\a'
_diffrn_radiation_wavelength 1.5418
_diffrn_reflns_av_R_equivalents 0.0316
_diffrn_reflns_av_sigmaI/netI 0.0362
_diffrn_reflns_limit_h_max 10
_diffrn_reflns_limit_h_min -10
_diffrn_reflns_limit_k_max 13
_diffrn_reflns_limit_k_min -12
_diffrn_reflns_limit_l_max 18
_diffrn_reflns_limit_l_min -21
_diffrn_reflns_number 15483
_diffrn_reflns_theta_full 76.43
_diffrn_reflns_theta_max 76.43
_diffrn_reflns_theta_min 4.97
_exptl_absorpt_coefficient_mu 10.036
_exptl_absorpt_correction_T_max 0.402
_exptl_absorpt_correction_T_min 0.193
_exptl_absorpt_correction_type analytical
_exptl_absorpt_process_details
;
CrysAlisPro, Agilent Technologies,
Version 1.171.35.21 (release 20-01-2012 CrysAlis171 .NET)
(compiled Jan 23 2012,18:06:46)
Analytical numeric absorption correction using a multifaceted crystal
            model based on expressions derived by R.C. Clark & J.S. Reid.
(Clark, R. C. & Reid, J. S. (1995). Acta Cryst. A51, 887-897)
;
_exptl_crystal_colour colorless
_exptl_crystal_density_diffrn 2.019
_exptl_crystal_description prism
_exptl_crystal_F_000 888
_exptl_crystal_size_max 0.2265
_exptl_crystal_size_mid 0.2199
_exptl_crystal_size_min 0.1306
_refine_diff_density_max 0.396
_refine_diff_density_min -0.347
_refine_diff_density_rms 0.063
_refine_ls_abs_structure_details 'Flack H D (1983), Acta Cryst. A39, 876-881'
_refine_ls_abs_structure_Flack -0.012(13)
_refine_ls_extinction_coef 0.00147(10)
_refine_ls_extinction_expression Fc^*^=kFc[1+0.001xFc^2^\l^3^/sin(2\q)]^-1/4^
_refine_ls_extinction_method SHELXL
_refine_ls_goodness_of_fit_ref 1.092
_refine_ls_hydrogen_treatment constr
_refine_ls_matrix_type full
_refine_ls_number_parameters 200
_refine_ls_number_reflns 3173
_refine_ls_number_restraints 0
_refine_ls_restrained_S_all 1.092
_refine_ls_R_factor_all 0.0175
_refine_ls_R_factor_gt 0.0173
_refine_ls_shift/su_max 0.002
_refine_ls_shift/su_mean 0.000
_refine_ls_structure_factor_coef Fsqd
_refine_ls_weighting_details 'calc w=1/[\s^2^(Fo^2^)+(0.0307P)^2^+0.5580P] where P=(Fo^2^+2Fc^2^)/3'
_refine_ls_weighting_scheme calc
_refine_ls_wR_factor_gt 0.0467
_refine_ls_wR_factor_ref 0.0467
_reflns_number_gt 3166
_reflns_number_total 3173
_reflns_threshold_expression >2sigma(I)
_cod_data_source_file jo401255q_si_007.cif
_cod_data_source_block bipyk12peak1
_cod_database_code 4028479

loop_
_symmetry_equiv_pos_as_xyz
'x, y, z'
'-x+1/2, -y, z+1/2'
'x+1/2, -y+1/2, -z'
'-x, y+1/2, -z+1/2'

loop_
_atom_site_label
_atom_site_type_symbol
_atom_site_fract_x
_atom_site_fract_y
_atom_site_fract_z
_atom_site_U_iso_or_equiv
_atom_site_adp_type
_atom_site_occupancy
_atom_site_symmetry_multiplicity
_atom_site_calc_flag
_atom_site_refinement_flags
Br2 Br 0.36065(3) -0.290228(19) 0.481868(13) 0.01895(7) Uani 1 1 d .
Br1 Br 0.19997(2) -0.02325(2) 0.616474(12) 0.01785(7) Uani 1 1 d .
Cl1 Cl 0.86541(6) 0.14687(5) 0.48456(3) 0.01863(10) Uani 1 1 d .
Cl2 Cl 0.01618(6) 0.13287(5) 0.28203(3) 0.02141(11) Uani 1 1 d .
C11 C 0.2583(2) -0.15863(19) 0.42627(12) 0.0137(4) Uani 1 1 d .
C9 C 0.2197(2) 0.06184(19) 0.39297(12) 0.0139(4) Uani 1 1 d .
H9 H 0.2410 0.1512 0.3990 0.017 Uiso 1 1 calc R
N13 N 0.6341(2) 0.0613(2) 0.21728(11) 0.0232(4) Uani 1 1 d .
C5 C 0.3970(2) 0.02314(19) 0.57252(12) 0.0143(4) Uani 1 1 d .
N1 N 0.6544(2) 0.11304(16) 0.59177(10) 0.0153(3) Uani 1 1 d .
C12 C 0.1463(2) -0.1914(2) 0.37061(12) 0.0172(4) Uani 1 1 d .
H12 H 0.1210 -0.2798 0.3634 0.021 Uiso 1 1 calc R
N7 N 0.0725(2) -0.10367(18) 0.32671(11) 0.0178(3) Uani 1 1 d .
C16 C 0.5988(2) 0.0557(2) 0.37825(12) 0.0147(4) Uani 1 1 d .
C10 C 0.2968(2) -0.02967(18) 0.43778(11) 0.0127(4) Uani 1 1 d .
C2 C 0.6787(2) 0.10081(18) 0.51706(12) 0.0137(3) Uani 1 1 d .
C17 C 0.6417(3) -0.0541(2) 0.33808(13) 0.0180(4) Uani 1 1 d .
H17 H 0.6591 -0.1331 0.3645 0.022 Uiso 1 1 calc R
C4 C 0.4226(2) 0.01354(18) 0.49268(11) 0.0134(4) Uani 1 1 d .
C3 C 0.5684(2) 0.05495(18) 0.46346(11) 0.0125(4) Uani 1 1 d .
C6 C 0.5143(3) 0.07451(18) 0.61954(12) 0.0159(4) Uani 1 1 d .
H6 H 0.4944 0.0826 0.6734 0.019 Uiso 1 1 calc R
C15 C 0.5771(3) 0.1698(2) 0.33704(13) 0.0195(4) Uani 1 1 d .
H15 H 0.5515 0.2479 0.3628 0.023 Uiso 1 1 calc R
C18 C 0.6591(3) -0.0466(2) 0.25770(13) 0.0211(4) Uani 1 1 d .
H18 H 0.6903 -0.1221 0.2305 0.025 Uiso 1 1 calc R
C14 C 0.5940(3) 0.1659(2) 0.25729(14) 0.0229(5) Uani 1 1 d .
H14 H 0.5757 0.2433 0.2293 0.028 Uiso 1 1 calc R
C8 C 0.1102(2) 0.0182(2) 0.33893(12) 0.0166(4) Uani 1 1 d .

loop_
_atom_site_aniso_label
_atom_site_aniso_U_11
_atom_site_aniso_U_22
_atom_site_aniso_U_33
_atom_site_aniso_U_23
_atom_site_aniso_U_13
_atom_site_aniso_U_12
Br2 0.02261(11) 0.01318(10) 0.02105(11) 0.00139(8) -0.00401(9) 0.00102(8)
Br1 0.01596(10) 0.02231(11) 0.01528(11) -0.00052(8) 0.00315(7) -0.00286(7)
Cl1 0.0139(2) 0.0220(2) 0.0200(2) -0.00155(19) 0.0002(2) -0.00545(17)
Cl2 0.0241(2) 0.0217(2) 0.0184(2) -0.00117(19) -0.00856(19) 0.00608(19)
C11 0.0120(8) 0.0153(8) 0.0137(9) -0.0001(7) 0.0024(7) -0.0005(7)
C9 0.0133(8) 0.0139(8) 0.0146(9) -0.0017(7) 0.0026(7) 0.0001(7)
N13 0.0197(9) 0.0358(10) 0.0142(8) 0.0028(8) 0.0018(7) 0.0006(8)
C5 0.0126(9) 0.0142(9) 0.0160(9) 0.0019(7) 0.0003(7) 0.0003(7)
N1 0.0182(8) 0.0136(7) 0.0142(8) 0.0004(6) -0.0031(6) -0.0013(6)
C12 0.0172(9) 0.0170(9) 0.0173(10) -0.0041(8) -0.0004(7) -0.0027(8)
N7 0.0169(8) 0.0206(8) 0.0159(8) -0.0026(7) -0.0015(7) -0.0012(7)
C16 0.0091(8) 0.0197(9) 0.0154(9) 0.0001(8) -0.0002(7) -0.0020(7)
C10 0.0106(8) 0.0160(9) 0.0116(9) -0.0015(7) 0.0011(7) 0.0014(8)
C2 0.0130(8) 0.0121(8) 0.0160(9) 0.0027(7) -0.0006(8) -0.0007(7)
C17 0.0181(9) 0.0182(9) 0.0177(10) 0.0006(8) 0.0002(8) -0.0027(8)
C4 0.0156(9) 0.0100(8) 0.0146(9) -0.0008(7) -0.0022(7) 0.0014(7)
C3 0.0137(9) 0.0110(8) 0.0127(9) 0.0003(7) -0.0023(7) 0.0006(7)
C6 0.0212(9) 0.0146(9) 0.0121(9) -0.0008(7) -0.0009(8) -0.0014(7)
C15 0.0176(9) 0.0212(10) 0.0195(10) 0.0031(8) 0.0021(8) 0.0023(8)
C18 0.0210(10) 0.0250(11) 0.0172(10) -0.0040(8) 0.0035(8) -0.0028(8)
C14 0.0202(10) 0.0298(12) 0.0189(10) 0.0077(9) 0.0018(8) 0.0044(9)
C8 0.0135(9) 0.0209(10) 0.0153(9) -0.0008(8) -0.0012(7) 0.0044(8)

loop_
_atom_type_symbol
_atom_type_description
_atom_type_scat_dispersion_real
_atom_type_scat_dispersion_imag
_atom_type_scat_source
C C 0.0181 0.0091 'International Tables Vol C Tables 4.2.6.8 and 6.1.1.4'
H H 0.0000 0.0000 'International Tables Vol C Tables 4.2.6.8 and 6.1.1.4'
N N 0.0311 0.0180 'International Tables Vol C Tables 4.2.6.8 and 6.1.1.4'
Cl Cl 0.3639 0.7018 'International Tables Vol C Tables 4.2.6.8 and 6.1.1.4'
Br Br -0.6763 1.2805 'International Tables Vol C Tables 4.2.6.8 and 6.1.1.4'

loop_
_geom_angle_atom_site_label_1
_geom_angle_atom_site_label_2
_geom_angle_atom_site_label_3
_geom_angle
C12 C11 C10 119.50(19)
C12 C11 Br2 119.25(15)
C10 C11 Br2 121.20(15)
C10 C9 C8 117.68(18)
C10 C9 H9 121.2
C8 C9 H9 121.2
C14 N13 C18 116.83(19)
C6 C5 C4 119.68(18)
C6 C5 Br1 119.30(16)
C4 C5 Br1 120.91(15)
C2 N1 C6 117.51(18)
N7 C12 C11 122.84(19)
N7 C12 H12 118.6
C11 C12 H12 118.6
C8 N7 C12 116.66(18)
C17 C16 C15 118.5(2)
C17 C16 C3 122.41(19)
C15 C16 C3 119.06(19)
C9 C10 C11 117.95(18)
C9 C10 C4 118.88(17)
C11 C10 C4 123.09(17)
N1 C2 C3 125.57(18)
N1 C2 Cl1 115.60(15)
C3 C2 Cl1 118.83(15)
C16 C17 C18 118.8(2)
C16 C17 H17 120.6
C18 C17 H17 120.6
C3 C4 C5 118.04(18)
C3 C4 C10 119.18(17)
C5 C4 C10 122.62(18)
C2 C3 C4 116.80(18)
C2 C3 C16 122.54(18)
C4 C3 C16 120.58(18)
N1 C6 C5 122.33(19)
N1 C6 H6 118.8
C5 C6 H6 118.8
C14 C15 C16 118.1(2)
C14 C15 H15 121.0
C16 C15 H15 121.0
N13 C18 C17 123.3(2)
N13 C18 H18 118.4
C17 C18 H18 118.4
N13 C14 C15 124.5(2)
N13 C14 H14 117.7
C15 C14 H14 117.7
N7 C8 C9 125.37(19)
N7 C8 Cl2 117.12(15)
C9 C8 Cl2 117.51(16)

loop_
_geom_bond_atom_site_label_1
_geom_bond_atom_site_label_2
_geom_bond_distance
Br2 C11 1.880(2)
Br1 C5 1.889(2)
Cl1 C2 1.739(2)
Cl2 C8 1.735(2)
C11 C12 1.391(3)
C11 C10 1.391(3)
C9 C10 1.387(3)
C9 C8 1.390(3)
C9 H9 0.9500
N13 C14 1.331(3)
N13 C18 1.337(3)
C5 C6 1.387(3)
C5 C4 1.401(3)
N1 C2 1.314(3)
N1 C6 1.336(3)
C12 N7 1.338(3)
C12 H12 0.9500
N7 C8 1.321(3)
C16 C17 1.382(3)
C16 C15 1.394(3)
C16 C3 1.496(3)
C10 C4 1.492(3)
C2 C3 1.397(3)
C17 C18 1.400(3)
C17 H17 0.9500
C4 C3 1.397(3)
C6 H6 0.9500
C15 C14 1.387(3)
C15 H15 0.9500
C18 H18 0.9500
C14 H14 0.9500

loop_
_geom_torsion_atom_site_label_1
_geom_torsion_atom_site_label_2
_geom_torsion_atom_site_label_3
_geom_torsion_atom_site_label_4
_geom_torsion
C10 C11 C12 N7 0.1(3)
Br2 C11 C12 N7 -177.51(16)
C11 C12 N7 C8 -0.5(3)
C8 C9 C10 C11 -0.7(3)
C8 C9 C10 C4 176.08(18)
C12 C11 C10 C9 0.5(3)
Br2 C11 C10 C9 178.09(14)
C12 C11 C10 C4 -176.11(18)
Br2 C11 C10 C4 1.5(3)
C6 N1 C2 C3 2.3(3)
C6 N1 C2 Cl1 -177.74(14)
C15 C16 C17 C18 -1.0(3)
C3 C16 C17 C18 176.38(19)
C6 C5 C4 C3 1.0(3)
Br1 C5 C4 C3 177.11(14)
C6 C5 C4 C10 -174.42(18)
Br1 C5 C4 C10 1.7(3)
C9 C10 C4 C3 -72.1(2)
C11 C10 C4 C3 104.5(2)
C9 C10 C4 C5 103.3(2)
C11 C10 C4 C5 -80.1(3)
N1 C2 C3 C4 -2.9(3)
Cl1 C2 C3 C4 177.14(14)
N1 C2 C3 C16 173.89(19)
Cl1 C2 C3 C16 -6.0(3)
C5 C4 C3 C2 1.1(3)
C10 C4 C3 C2 176.68(17)
C5 C4 C3 C16 -175.76(18)
C10 C4 C3 C16 -0.2(3)
C17 C16 C3 C2 102.3(2)
C15 C16 C3 C2 -80.3(3)
C17 C16 C3 C4 -81.0(3)
C15 C16 C3 C4 96.4(2)
C2 N1 C6 C5 0.0(3)
C4 C5 C6 N1 -1.6(3)
Br1 C5 C6 N1 -177.86(15)
C17 C16 C15 C14 2.4(3)
C3 C16 C15 C14 -175.10(19)
C14 N13 C18 C17 1.4(3)
C16 C17 C18 N13 -1.0(3)
C18 N13 C14 C15 0.1(4)
C16 C15 C14 N13 -2.0(4)
C12 N7 C8 C9 0.3(3)
C12 N7 C8 Cl2 179.67(15)
C10 C9 C8 N7 0.3(3)
C10 C9 C8 Cl2 -179.05(15)
